data_1551249
loop_
_publ_author_name
'Deng, Shuilin'
'Chen, Haohua'
'Ma, Xingxing'
'Zhou, Yao'
'Yang, Kai'
'Lan, Yu'
'Song, Qiuling'

_publ_section_title
;
 S8-Catalyzed Triple Cleavage of Bromodifluoro Compounds for the Assembly
 of N-containing Heterocycles
;
_journal_name_full 'Chemical Science'
_journal_paper_doi 10.1039/C9SC01333D
_journal_year 2019
_chemical_formula_moiety 'C8 H5 F2 N O S'
_chemical_formula_sum 'C8 H5 F2 N O S'
_chemical_formula_weight 201.19
_space_group_crystal_system monoclinic
_space_group_IT_number 14
_space_group_name_Hall '-P 2ybc'
_space_group_name_H-M_alt 'P 1 21/c 1'
_symmetry_space_group_name_Hall '-P 2ybc'
_symmetry_space_group_name_H-M 'P 1 21/c 1'
_atom_sites_solution_hydrogens geom
_atom_sites_solution_primary dual
_audit_block_doi 10.5517/ccdc.csd.cc20ynf2
_audit_creation_date 2018-10-26
_audit_creation_method
;
Olex2 1.2
(compiled 2017.03.28 svn.r3405 for OlexSys, GUI svn.r5335)
;
_audit_update_record
;
2018-10-26 deposited with the CCDC.    2019-06-04 downloaded from the CCDC.
;
_cell_angle_alpha 90
_cell_angle_beta 98.787(9)
_cell_angle_gamma 90
_cell_formula_units_Z 4
_cell_length_a 6.9739(6)
_cell_length_b 16.0078(17)
_cell_length_c 7.5851(8)
_cell_measurement_reflns_used 1331
_cell_measurement_temperature 293(2)
_cell_measurement_theta_max 26.8950
_cell_measurement_theta_min 3.9140
_cell_volume 836.84(15)
_computing_cell_refinement 'CrysAlisPro 1.171.38.41 (Rigaku OD, 2015)'
_computing_data_collection 'CrysAlisPro 1.171.38.41 (Rigaku OD, 2015)'
_computing_data_reduction 'CrysAlisPro 1.171.38.41 (Rigaku OD, 2015)'
_computing_molecular_graphics 'Olex2 (Dolomanov et al., 2009)'
_computing_publication_material 'Olex2 (Dolomanov et al., 2009)'
_computing_structure_refinement 'ShelXL (Sheldrick, 2015)'
_computing_structure_solution 'ShelXT (Sheldrick, 2015)'
_diffrn_ambient_temperature 293(2)
_diffrn_detector 'CCD plate'
_diffrn_detector_area_resol_mean 8.0606
_diffrn_detector_type Eos
_diffrn_measured_fraction_theta_full 0.997
_diffrn_measured_fraction_theta_max 0.997
_diffrn_measurement_details
;
List of Runs (angles in degrees, time in seconds):

  # Type    Start    End  Width  t~exp~   \w     \q     \k     \f   Frames
#--------------------------------------------------------------------------
  1  \w    -45.00  73.00   1.00    1.00    --   15.65   0.00  60.00  118
  2  \w     10.00  53.00   1.00    1.00    --   15.65 -99.00 -90.00   43
  3  \w     -6.00  21.00   1.00    1.00    --  -16.59 -99.00 -30.00   27
  4  \w    -21.00   8.00   1.00    1.00    --  -16.59 -99.00 -60.00   29
;
_diffrn_measurement_device 'four-circle diffractometer'
_diffrn_measurement_device_type 'Xcalibur, Eos, Gemini'
_diffrn_measurement_method '\w scans'
_diffrn_orient_matrix_type 'CrysAlisPro convention (1999,Acta A55,543-557)'
_diffrn_orient_matrix_UB_11 -0.0193384000
_diffrn_orient_matrix_UB_12 -0.0101978000
_diffrn_orient_matrix_UB_13 -0.0919699000
_diffrn_orient_matrix_UB_21 -0.0056812000
_diffrn_orient_matrix_UB_22 0.0431357000
_diffrn_orient_matrix_UB_23 -0.0217373000
_diffrn_orient_matrix_UB_31 0.1009078000
_diffrn_orient_matrix_UB_32 0.0005033000
_diffrn_orient_matrix_UB_33 -0.0041401000
_diffrn_radiation_monochromator graphite
_diffrn_radiation_probe x-ray
_diffrn_radiation_type MoK\a
_diffrn_radiation_wavelength 0.71073
_diffrn_reflns_av_R_equivalents 0.0413
_diffrn_reflns_av_unetI/netI 0.0527
_diffrn_reflns_Laue_measured_fraction_full 0.997
_diffrn_reflns_Laue_measured_fraction_max 0.997
_diffrn_reflns_limit_h_max 8
_diffrn_reflns_limit_h_min -8
_diffrn_reflns_limit_k_max 19
_diffrn_reflns_limit_k_min -18
_diffrn_reflns_limit_l_max 9
_diffrn_reflns_limit_l_min -6
_diffrn_reflns_number 3212
_diffrn_reflns_point_group_measured_fraction_full 0.997
_diffrn_reflns_point_group_measured_fraction_max 0.997
_diffrn_reflns_theta_full 24.994
_diffrn_reflns_theta_max 24.994
_diffrn_reflns_theta_min 3.724
_diffrn_source 'fine-focus sealed X-ray tube'
_diffrn_source_type 'Enhance (Mo) X-ray Source'
_exptl_absorpt_coefficient_mu 0.374
_exptl_absorpt_correction_T_max 1.00000
_exptl_absorpt_correction_T_min 0.86244
_exptl_absorpt_correction_type multi-scan
_exptl_absorpt_process_details
;
CrysAlisPro 1.171.38.41 (Rigaku Oxford Diffraction, 2015)
Empirical absorption correction using spherical harmonics,
 implemented in SCALE3 ABSPACK scaling algorithm.
;
_exptl_crystal_density_diffrn 1.597
_exptl_crystal_description block
_exptl_crystal_F_000 408
_refine_diff_density_max 0.568
_refine_diff_density_min -0.946
_refine_diff_density_rms 0.248
_refine_ls_extinction_method none
_refine_ls_goodness_of_fit_ref 1.396
_refine_ls_hydrogen_treatment constr
_refine_ls_matrix_type full
_refine_ls_number_parameters 118
_refine_ls_number_reflns 1461
_refine_ls_number_restraints 0
_refine_ls_restrained_S_all 1.396
_refine_ls_R_factor_all 0.1044
_refine_ls_R_factor_gt 0.0894
_refine_ls_shift/su_max 0.001
_refine_ls_shift/su_mean 0.000
_refine_ls_structure_factor_coef Fsqd
_refine_ls_weighting_details 'w=1/[\s^2^(Fo^2^)+(0.1000P)^2^] where P=(Fo^2^+2Fc^2^)/3'
_refine_ls_weighting_scheme calc
_refine_ls_wR_factor_gt 0.2058
_refine_ls_wR_factor_ref 0.2188
_reflns_Friedel_coverage 0.000
_reflns_number_gt 1154
_reflns_number_total 1461
_reflns_threshold_expression 'I > 2\s(I)'
_cod_data_source_file c9sc01333d2.cif
_cod_data_source_block exp_6002
_cod_database_code 1551249
_shelx_shelxl_version_number 2016/6
_shelx_space_group_comment
;
The symmetry employed for this shelxl refinement is uniquely defined
by the following loop, which should always be used as a source of
symmetry information in preference to the above space-group names.
They are only intended as comments.
;
_reflns_odcompleteness_completeness 99.44
_reflns_odcompleteness_iscentric 1
_reflns_odcompleteness_theta 26.32
_olex2_refinement_description
;
1. Fixed Uiso
 At 1.2 times of:
  All C(H) groups, All N(H) groups
2.a Aromatic/amide H refined with riding coordinates:
 N003(H003), C009(H009), C00A(H00A), C00B(H00B), C00C(H00C)
;
_olex2_date_sample_data_collection 2018-10-24
_olex2_submission_special_instructions 'No special instructions were received'
_oxdiff_exptl_absorpt_empirical_details
;
Empirical correction (ABSPACK) includes:
- Absorption correction using spherical harmonics
- Frame scaling
;
_oxdiff_exptl_absorpt_empirical_full_max 1.453
_oxdiff_exptl_absorpt_empirical_full_min 0.792

loop_
_space_group_symop_operation_xyz
'x, y, z'
'-x, y+1/2, -z+1/2'
'-x, -y, -z'
'x, -y-1/2, z-1/2'

loop_
_atom_site_label
_atom_site_type_symbol
_atom_site_fract_x
_atom_site_fract_y
_atom_site_fract_z
_atom_site_U_iso_or_equiv
_atom_site_adp_type
_atom_site_occupancy
_atom_site_site_symmetry_order
_atom_site_calc_flag
_atom_site_refinement_flags_posn
S001 S 0.45394(15) 0.34901(8) 0.23571(14) 0.0559(5) Uani 1 1 d .
O002 O -0.0375(3) 0.4505(2) 0.2858(4) 0.0583(9) Uani 1 1 d .
N003 N 0.2237(4) 0.4349(2) 0.4995(4) 0.0411(8) Uani 1 1 d .
H003 H 0.171512 0.468935 0.566097 0.049 Uiso 1 1 calc R
F004 F 0.1395(5) 0.2757(2) 0.2948(6) 0.1196(16) Uani 1 1 d .
F005 F 0.1169(5) 0.3575(3) 0.0637(5) 0.1315(19) Uani 1 1 d .
C006 C 0.4098(5) 0.4047(2) 0.5722(5) 0.0346(9) Uani 1 1 d .
C007 C 0.5268(5) 0.3638(2) 0.4657(5) 0.0378(9) Uani 1 1 d .
C008 C 0.1188(5) 0.4179(2) 0.3425(5) 0.0421(10) Uani 1 1 d .
C009 C 0.4800(5) 0.4205(3) 0.7490(6) 0.0479(10) Uani 1 1 d .
H009 H 0.402095 0.447603 0.820219 0.057 Uiso 1 1 calc R
C00A C 0.6654(6) 0.3961(3) 0.8207(6) 0.0532(11) Uani 1 1 d .
H00A H 0.712638 0.406997 0.939837 0.064 Uiso 1 1 calc R
C00B C 0.7111(5) 0.3379(3) 0.5418(6) 0.0483(11) Uani 1 1 d .
H00B H 0.787414 0.308105 0.473351 0.058 Uiso 1 1 calc R
C00C C 0.7812(6) 0.3554(3) 0.7147(6) 0.0516(11) Uani 1 1 d .
H00C H 0.907121 0.339981 0.762215 0.062 Uiso 1 1 calc R
C00D C 0.2006(6) 0.3503(3) 0.2340(6) 0.0574(12) Uani 1 1 d .

loop_
_atom_site_aniso_label
_atom_site_aniso_U_11
_atom_site_aniso_U_22
_atom_site_aniso_U_33
_atom_site_aniso_U_23
_atom_site_aniso_U_13
_atom_site_aniso_U_12
S001 0.0557(8) 0.0680(9) 0.0459(8) -0.0100(5) 0.0137(5) 0.0113(5)
O002 0.0391(15) 0.079(2) 0.0538(19) -0.0084(17) -0.0011(12) 0.0110(14)
N003 0.0354(15) 0.049(2) 0.0390(19) -0.0051(16) 0.0056(13) 0.0084(13)
F004 0.093(2) 0.063(2) 0.213(5) -0.039(3) 0.056(2) -0.0313(17)
F005 0.090(2) 0.218(5) 0.073(2) -0.077(3) -0.0300(18) 0.060(2)
C006 0.0336(17) 0.0360(19) 0.034(2) 0.0036(16) 0.0055(14) 0.0028(14)
C007 0.0357(18) 0.0353(19) 0.043(2) 0.0023(17) 0.0067(15) 0.0027(15)
C008 0.0348(19) 0.048(2) 0.043(2) 0.0004(19) 0.0070(16) -0.0036(16)
C009 0.048(2) 0.052(2) 0.044(2) -0.001(2) 0.0088(17) 0.0063(18)
C00A 0.052(2) 0.062(3) 0.041(2) 0.004(2) -0.0089(18) 0.002(2)
C00B 0.041(2) 0.043(2) 0.062(3) -0.001(2) 0.0140(19) 0.0063(16)
C00C 0.038(2) 0.053(3) 0.061(3) 0.011(2) 0.0000(19) 0.0110(17)
C00D 0.048(2) 0.065(3) 0.058(3) -0.021(2) 0.002(2) -0.003(2)

loop_
_atom_type_symbol
_atom_type_description
_atom_type_scat_dispersion_real
_atom_type_scat_dispersion_imag
_atom_type_scat_source
C C 0.0033 0.0016 'International Tables Vol C Tables 4.2.6.8 and 6.1.1.4'
H H 0.0000 0.0000 'International Tables Vol C Tables 4.2.6.8 and 6.1.1.4'
N N 0.0061 0.0033 'International Tables Vol C Tables 4.2.6.8 and 6.1.1.4'
O O 0.0106 0.0060 'International Tables Vol C Tables 4.2.6.8 and 6.1.1.4'
F F 0.0171 0.0103 'International Tables Vol C Tables 4.2.6.8 and 6.1.1.4'
S S 0.1246 0.1234 'International Tables Vol C Tables 4.2.6.8 and 6.1.1.4'

loop_
_geom_angle_atom_site_label_1
_geom_angle_atom_site_label_2
_geom_angle_atom_site_label_3
_geom_angle
C007 S001 C00D 98.21(18)
C006 N003 H003 115.6
C008 N003 H003 115.6
C008 N003 C006 128.8(3)
C007 C006 N003 121.1(3)
C009 C006 N003 119.0(3)
C009 C006 C007 119.8(3)
C006 C007 S001 122.1(3)
C00B C007 S001 118.8(3)
C00B C007 C006 119.0(4)
O002 C008 N003 124.5(4)
O002 C008 C00D 120.0(4)
N003 C008 C00D 115.5(3)
C006 C009 H009 119.9
C006 C009 C00A 120.2(4)
C00A C009 H009 119.9
C009 C00A H00A 120.1
C009 C00A C00C 119.9(4)
C00C C00A H00A 120.1
C007 C00B H00B 119.5
C00C C00B C007 120.9(4)
C00C C00B H00B 119.5
C00A C00C H00C 119.9
C00B C00C C00A 120.1(3)
C00B C00C H00C 119.9
F004 C00D S001 110.4(3)
F004 C00D C008 106.0(4)
F005 C00D S001 107.3(3)
F005 C00D F004 106.7(4)
F005 C00D C008 108.4(4)
C008 C00D S001 117.5(3)

loop_
_geom_bond_atom_site_label_1
_geom_bond_atom_site_label_2
_geom_bond_distance
S001 C007 1.757(4)
S001 C00D 1.765(4)
O002 C008 1.226(4)
N003 H003 0.8600
N003 C006 1.416(4)
N003 C008 1.327(5)
F004 C00D 1.371(6)
F005 C00D 1.339(5)
C006 C007 1.396(5)
C006 C009 1.379(5)
C007 C00B 1.389(6)
C008 C00D 1.522(6)
C009 H009 0.9300
C009 C00A 1.381(5)
C00A H00A 0.9300
C00A C00C 1.386(6)
C00B H00B 0.9300
C00B C00C 1.357(6)
C00C H00C 0.9300
